data_7704434
loop_
_publ_author_name
'Elsberg, Josiah G. D.'
'Peterson, Austin'
'Fuller, Amy L.'
'Berreau, Lisa M.'

_publ_section_title
;
 N<sub>3</sub>-Ligated nickel(ii) diketonate complexes: synthesis,
 characterization and evaluation of O<sub>2</sub> reactivity.
;
_journal_issue 22
_journal_name_full 'Dalton transactions (Cambridge, England : 2003)'
_journal_page_first 7564
_journal_page_last 7575
_journal_paper_doi 10.1039/d0dt01338b
_journal_volume 49
_journal_year 2020
_chemical_formula_moiety 'C30 H24 N3 Ni O3, Cl O4'
_chemical_formula_sum 'C30 H24 Cl N3 Ni O7'
_chemical_formula_weight 632.68
_space_group_crystal_system monoclinic
_space_group_IT_number 14
_space_group_name_Hall '-P 2ybc'
_space_group_name_H-M_alt 'P 1 21/c 1'
_atom_sites_solution_hydrogens mixed
_atom_sites_solution_primary dual
_audit_creation_date 2018-09-20
_audit_creation_method
;
Olex2 1.2
(compiled 2018.05.29 svn.r3508 for OlexSys, GUI svn.r5506)
;
_audit_update_record
;
2020-03-20 deposited with the CCDC.	2020-05-19 downloaded from the CCDC.
;
_cell_angle_alpha 90
_cell_angle_beta 109.241(3)
_cell_angle_gamma 90
_cell_formula_units_Z 4
_cell_length_a 18.6814(19)
_cell_length_b 10.5353(9)
_cell_length_c 14.8709(14)
_cell_measurement_reflns_used 9888
_cell_measurement_temperature 100
_cell_measurement_theta_max 25.012
_cell_measurement_theta_min 2.878
_cell_volume 2763.3(5)
_computing_cell_refinement 'SAINT V8.38A (BRUKER-AXS, 2016)'
_computing_data_collection 'APEX3 (Bruker-AXS, 2016)'
_computing_data_reduction 'SAINT V8.38A (BRUKER-AXS, 2016)'
_computing_molecular_graphics 'Olex2 (Dolomanov et al., 2009)'
_computing_publication_material 'Olex2 (Dolomanov et al., 2009)'
_computing_structure_refinement 'ShelXL (Sheldrick, 2015)'
_computing_structure_solution 'ShelXT (Sheldrick, 2015)'
_diffrn_ambient_temperature 100
_diffrn_detector 'Bruker Photon-100 area detector'
_diffrn_detector_area_resol_mean 10.5
_diffrn_detector_type 'CMOS area detector'
_diffrn_measured_fraction_theta_full 0.994
_diffrn_measured_fraction_theta_max 0.994
_diffrn_measurement_device 'Fixed Chi Three-Circle Diffractometer'
_diffrn_measurement_device_type 'Bruker D8 VENTURE Duo'
_diffrn_measurement_method '\w and \f scans'
_diffrn_radiation_monochromator 'TRIUMPH graphite'
_diffrn_radiation_probe x-ray
_diffrn_radiation_type MoK\a
_diffrn_radiation_wavelength 0.71073
_diffrn_reflns_av_R_equivalents 0.0807
_diffrn_reflns_av_unetI/netI 0.0329
_diffrn_reflns_Laue_measured_fraction_full 0.994
_diffrn_reflns_Laue_measured_fraction_max 0.994
_diffrn_reflns_limit_h_max 22
_diffrn_reflns_limit_h_min -22
_diffrn_reflns_limit_k_max 12
_diffrn_reflns_limit_k_min -12
_diffrn_reflns_limit_l_max 17
_diffrn_reflns_limit_l_min -17
_diffrn_reflns_number 67063
_diffrn_reflns_point_group_measured_fraction_full 0.994
_diffrn_reflns_point_group_measured_fraction_max 0.994
_diffrn_reflns_theta_full 25.109
_diffrn_reflns_theta_max 25.109
_diffrn_reflns_theta_min 2.878
_diffrn_source 'sealed tube'
_diffrn_source_type fine-focus
_diffrn_standards_number 0
_exptl_absorpt_coefficient_mu 0.853
_exptl_absorpt_correction_T_max 0.2586
_exptl_absorpt_correction_T_min 0.1801
_exptl_absorpt_correction_type multi-scan
_exptl_absorpt_process_details
'SADABS-2016/2 (Bruker,2016/2) was used for absorption correction. wR2(int) was 0.1106 before and 0.0841 after correction. The Ratio of minimum to maximum transmission is 0.6964. The \l/2 correction factor is Not present.'
_exptl_crystal_colour yellow
_exptl_crystal_density_diffrn 1.521
_exptl_crystal_description plank
_exptl_crystal_F_000 1304
_exptl_crystal_recrystallization_method 'Re-crystallisation from solvent: CH2Cl2/Et2O'
_exptl_crystal_size_max 0.38
_exptl_crystal_size_mid 0.09
_exptl_crystal_size_min 0.02
_refine_diff_density_max 1.561
_refine_diff_density_min -0.992
_refine_diff_density_rms 0.135
_refine_ls_extinction_method none
_refine_ls_goodness_of_fit_ref 1.191
_refine_ls_hydrogen_treatment mixed
_refine_ls_matrix_type full
_refine_ls_number_parameters 387
_refine_ls_number_reflns 4911
_refine_ls_number_restraints 1
_refine_ls_restrained_S_all 1.191
_refine_ls_R_factor_all 0.0808
_refine_ls_R_factor_gt 0.0693
_refine_ls_shift/su_max 0.001
_refine_ls_shift/su_mean 0.000
_refine_ls_structure_factor_coef Fsqd
_refine_ls_weighting_details 'w=1/[\s^2^(Fo^2^)+(0.0748P)^2^+21.4939P] where P=(Fo^2^+2Fc^2^)/3'
_refine_ls_weighting_scheme calc
_refine_ls_wR_factor_gt 0.1995
_refine_ls_wR_factor_ref 0.2074
_reflns_Friedel_coverage 0.000
_reflns_number_gt 4145
_reflns_number_total 4911
_reflns_threshold_expression 'I > 2\s(I)'
_cod_data_source_file d0dt01338b2.cif
_cod_data_source_block usu_lb9
_cod_depositor_comments
;
The following automatic conversions were performed:

data item '_diffrn_radiation_probe' value 'X-ray' was changed to
'x-ray' in accordance with the
/home/data/users/saulius/crontab/automatic-downloads/rss-feeds/RSC/lib/dictionaries/cif_core.dic
dictionary named 'cif_core.dic' version 2.4.2 last updated on
2011-04-26.

Automatic conversion script
Id: cif_fix_values 7556 2019-12-06 15:28:31Z antanas 

 Adding full bibliography for 7704434--7704437.cif.
;
_cod_database_code 7704434
_shelx_shelxl_version_number 2014/7
_shelx_space_group_comment
;
The symmetry employed for this shelxl refinement is uniquely defined
by the following loop, which should always be used as a source of
symmetry information in preference to the above space-group names.
They are only intended as comments.
;
_shelx_estimated_absorpt_t_max 0.983
_shelx_estimated_absorpt_t_min 0.738
_olex2_refinement_description
;
1. Fixed Uiso
 At 1.2 times of:
  All C(H) groups
2. Restrained distances
 O7-H7A \\sim O7-H7B
 with sigma of 0.02
3.a Aromatic/amide H refined with riding coordinates:
 C2(H2), C3(H3), C4(H4), C7(H7), C8(H8), C9(H9), C10(H10), C12(H12), C13(H13),
 C14(H14), C15(H15), C18(H18), C19(H19), C20(H20), C21(H21), C22(H22), C23(H23),
  C26(H26), C27(H27), C28(H28), C29(H29), C30(H30)
;
_olex2_submission_special_instructions 'No special instructions were received'

loop_
_space_group_symop_operation_xyz
'x, y, z'
'-x, y+1/2, -z+1/2'
'-x, -y, -z'
'x, -y-1/2, z-1/2'

loop_
_atom_site_label
_atom_site_type_symbol
_atom_site_fract_x
_atom_site_fract_y
_atom_site_fract_z
_atom_site_U_iso_or_equiv
_atom_site_adp_type
_atom_site_occupancy
_atom_site_site_symmetry_order
_atom_site_calc_flag
_atom_site_refinement_flags_posn
_atom_site_refinement_flags_adp
_atom_site_refinement_flags_occupancy
_atom_site_disorder_assembly
_atom_site_disorder_group
Ni1 Ni 0.71713(4) 0.70542(6) 0.26881(5) 0.0173(2) Uani 1 1 d . . . . .
O1 O 0.7635(2) 0.5914(4) 0.3787(3) 0.0224(9) Uani 1 1 d . . . . .
O2 O 0.8155(2) 0.7076(4) 0.2403(3) 0.0254(9) Uani 1 1 d . . . . .
O7 O 0.6190(2) 0.6755(4) 0.3046(3) 0.0202(9) Uani 1 1 d D . . . .
N1 N 0.6650(3) 0.8308(4) 0.1677(3) 0.0168(10) Uani 1 1 d . . . . .
N2 N 0.7391(3) 0.8765(4) 0.3464(3) 0.0200(10) Uani 1 1 d . . . . .
N3 N 0.6707(3) 0.5870(4) 0.1470(3) 0.0194(10) Uani 1 1 d . . . . .
C1 C 0.6286(3) 0.7917(5) 0.0795(4) 0.0179(12) Uani 1 1 d . . . . .
C2 C 0.5906(3) 0.8762(5) 0.0080(4) 0.0191(12) Uani 1 1 d . . . . .
H2 H 0.5661 0.8483 -0.0555 0.023 Uiso 1 1 calc R . . . .
C3 C 0.5900(3) 1.0043(5) 0.0331(4) 0.0202(12) Uani 1 1 d . . . . .
H3 H 0.5653 1.0651 -0.0141 0.024 Uiso 1 1 calc R . . . .
C4 C 0.6250(3) 1.0427(5) 0.1257(4) 0.0187(12) Uani 1 1 d . . . . .
H4 H 0.6225 1.1288 0.1435 0.022 Uiso 1 1 calc R . . . .
C5 C 0.6641(3) 0.9532(5) 0.1929(4) 0.0169(11) Uani 1 1 d . . . . .
C6 C 0.7075(3) 0.9796(5) 0.2932(4) 0.0166(11) Uani 1 1 d . . . . .
C7 C 0.7179(4) 1.1009(5) 0.3329(4) 0.0234(13) Uani 1 1 d . . . . .
H7 H 0.6946 1.1724 0.2958 0.028 Uiso 1 1 calc R . . . .
C8 C 0.7624(4) 1.1158(6) 0.4267(5) 0.0285(14) Uani 1 1 d . . . . .
H8 H 0.7704 1.1980 0.4545 0.034 Uiso 1 1 calc R . . . .
C9 C 0.7958(4) 1.0104(6) 0.4808(5) 0.0302(14) Uani 1 1 d . . . . .
H9 H 0.8275 1.0190 0.5452 0.036 Uiso 1 1 calc R . . . .
C10 C 0.7809(4) 0.8922(6) 0.4370(4) 0.0249(13) Uani 1 1 d . . . . .
H10 H 0.8018 0.8191 0.4737 0.030 Uiso 1 1 calc R . . . .
C11 C 0.6317(3) 0.6508(5) 0.0670(4) 0.0178(11) Uani 1 1 d . . . . .
C12 C 0.5959(4) 0.5924(6) -0.0190(4) 0.0239(13) Uani 1 1 d . . . . .
H12 H 0.5688 0.6404 -0.0737 0.029 Uiso 1 1 calc R . . . .
C13 C 0.6007(4) 0.4591(6) -0.0236(5) 0.0299(14) Uani 1 1 d . . . . .
H13 H 0.5766 0.4149 -0.0813 0.036 Uiso 1 1 calc R . . . .
C14 C 0.6410(4) 0.3952(6) 0.0575(5) 0.0308(15) Uani 1 1 d . . . . .
H14 H 0.6457 0.3055 0.0560 0.037 Uiso 1 1 calc R . . . .
C15 C 0.6748(4) 0.4601(6) 0.1412(5) 0.0291(14) Uani 1 1 d . . . . .
H15 H 0.7019 0.4136 0.1967 0.035 Uiso 1 1 calc R . . . .
C16 C 0.8265(3) 0.5348(5) 0.3993(4) 0.0177(11) Uani 1 1 d . . . . .
C17 C 0.8443(3) 0.4500(5) 0.4861(4) 0.0166(11) Uani 1 1 d . . . . .
C18 C 0.9072(3) 0.3692(6) 0.5134(4) 0.0244(13) Uani 1 1 d . . . . .
H18 H 0.9414 0.3689 0.4783 0.029 Uiso 1 1 calc R . . . .
C19 C 0.9200(3) 0.2895(5) 0.5913(4) 0.0230(12) Uani 1 1 d . . . . .
H19 H 0.9628 0.2346 0.6090 0.028 Uiso 1 1 calc R . . . .
C20 C 0.8713(4) 0.2896(5) 0.6431(4) 0.0235(13) Uani 1 1 d . . . . .
H20 H 0.8803 0.2347 0.6965 0.028 Uiso 1 1 calc R . . . .
C21 C 0.8092(4) 0.3691(6) 0.6179(5) 0.0287(14) Uani 1 1 d . . . . .
H21 H 0.7757 0.3697 0.6541 0.034 Uiso 1 1 calc R . . . .
C22 C 0.7956(3) 0.4486(6) 0.5393(4) 0.0246(13) Uani 1 1 d . . . . .
H22 H 0.7525 0.5026 0.5218 0.029 Uiso 1 1 calc R . . . .
C23 C 0.8770(3) 0.5450(5) 0.3488(4) 0.0221(12) Uani 1 1 d . . . . .
H23 H 0.9210 0.4929 0.3683 0.027 Uiso 1 1 calc R . . . .
C24 C 0.8679(3) 0.6264(5) 0.2713(4) 0.0186(12) Uani 1 1 d . . . . .
C25 C 0.9229(3) 0.6207(5) 0.2169(4) 0.0199(12) Uani 1 1 d . . . . .
C26 C 0.9193(3) 0.7162(6) 0.1493(4) 0.0248(13) Uani 1 1 d . . . . .
H26 H 0.8848 0.7847 0.1424 0.030 Uiso 1 1 calc R . . . .
C27 C 0.9650(4) 0.7121(7) 0.0930(5) 0.0314(15) Uani 1 1 d . . . . .
H27 H 0.9605 0.7762 0.0465 0.038 Uiso 1 1 calc R . . . .
C28 C 1.0173(4) 0.6151(6) 0.1037(5) 0.0309(14) Uani 1 1 d . . . . .
H28 H 1.0490 0.6130 0.0652 0.037 Uiso 1 1 calc R . . . .
C29 C 1.0230(4) 0.5211(6) 0.1712(4) 0.0272(14) Uani 1 1 d . . . . .
H29 H 1.0593 0.4551 0.1797 0.033 Uiso 1 1 calc R . . . .
C30 C 0.9761(3) 0.5232(5) 0.2258(4) 0.0222(12) Uani 1 1 d . . . . .
H30 H 0.9798 0.4572 0.2706 0.027 Uiso 1 1 calc R . . . .
Cl1 Cl 0.54631(8) 0.35561(12) 0.28144(10) 0.0203(3) Uani 1 1 d . . . . .
O3 O 0.6205(3) 0.3958(4) 0.3379(3) 0.0321(10) Uani 1 1 d . . . . .
O4 O 0.5005(3) 0.4667(4) 0.2447(3) 0.0339(11) Uani 1 1 d . . . . .
O5 O 0.5502(3) 0.2776(4) 0.2037(3) 0.0273(10) Uani 1 1 d . . . . .
O6 O 0.5117(2) 0.2842(4) 0.3399(3) 0.0261(10) Uani 1 1 d . . . . .
H7A H 0.583(4) 0.682(8) 0.260(5) 0.04(3) Uiso 1 1 d D . . . .
H7B H 0.621(8) 0.617(9) 0.336(8) 0.12(5) Uiso 1 1 d D . . . .

loop_
_atom_site_aniso_label
_atom_site_aniso_U_11
_atom_site_aniso_U_22
_atom_site_aniso_U_33
_atom_site_aniso_U_23
_atom_site_aniso_U_13
_atom_site_aniso_U_12
Ni1 0.0238(4) 0.0072(4) 0.0223(4) 0.0039(3) 0.0095(3) 0.0023(3)
O1 0.023(2) 0.016(2) 0.029(2) 0.0084(17) 0.0114(17) 0.0046(16)
O2 0.028(2) 0.015(2) 0.037(2) 0.0113(18) 0.0156(19) 0.0040(17)
O7 0.025(2) 0.012(2) 0.025(2) 0.0018(17) 0.0098(19) 0.0011(17)
N1 0.022(2) 0.009(2) 0.022(2) 0.0015(18) 0.012(2) -0.0009(18)
N2 0.028(3) 0.014(2) 0.019(2) 0.0034(19) 0.009(2) 0.000(2)
N3 0.034(3) 0.010(2) 0.019(2) 0.0012(19) 0.016(2) 0.003(2)
C1 0.026(3) 0.011(3) 0.021(3) 0.000(2) 0.013(2) 0.001(2)
C2 0.029(3) 0.015(3) 0.015(3) 0.002(2) 0.009(2) 0.001(2)
C3 0.026(3) 0.015(3) 0.021(3) 0.006(2) 0.010(2) 0.004(2)
C4 0.025(3) 0.010(3) 0.023(3) 0.005(2) 0.012(2) 0.002(2)
C5 0.024(3) 0.009(3) 0.022(3) 0.002(2) 0.013(2) -0.002(2)
C6 0.024(3) 0.011(3) 0.018(3) 0.003(2) 0.011(2) 0.002(2)
C7 0.035(3) 0.010(3) 0.026(3) 0.001(2) 0.011(3) 0.000(2)
C8 0.039(4) 0.013(3) 0.033(3) -0.006(3) 0.011(3) -0.004(3)
C9 0.036(4) 0.022(3) 0.025(3) -0.003(3) 0.000(3) -0.005(3)
C10 0.034(3) 0.015(3) 0.024(3) 0.002(2) 0.007(3) 0.000(2)
C11 0.027(3) 0.011(3) 0.020(3) 0.001(2) 0.014(2) 0.001(2)
C12 0.034(3) 0.015(3) 0.025(3) -0.002(2) 0.012(3) 0.000(2)
C13 0.045(4) 0.014(3) 0.036(4) -0.007(3) 0.020(3) -0.007(3)
C14 0.058(4) 0.009(3) 0.034(4) -0.002(3) 0.028(3) -0.003(3)
C15 0.047(4) 0.009(3) 0.039(4) 0.003(3) 0.023(3) 0.004(3)
C16 0.022(3) 0.008(2) 0.022(3) -0.002(2) 0.006(2) -0.001(2)
C17 0.021(3) 0.007(2) 0.020(3) -0.001(2) 0.004(2) 0.000(2)
C18 0.025(3) 0.019(3) 0.031(3) 0.001(3) 0.012(3) 0.003(2)
C19 0.027(3) 0.015(3) 0.025(3) 0.003(2) 0.006(2) 0.009(2)
C20 0.035(3) 0.013(3) 0.019(3) 0.002(2) 0.004(2) 0.003(2)
C21 0.035(4) 0.023(3) 0.032(3) 0.007(3) 0.016(3) 0.008(3)
C22 0.030(3) 0.016(3) 0.030(3) 0.004(2) 0.012(3) 0.010(2)
C23 0.026(3) 0.017(3) 0.025(3) 0.004(2) 0.011(2) 0.004(2)
C24 0.023(3) 0.012(3) 0.021(3) -0.004(2) 0.007(2) -0.004(2)
C25 0.024(3) 0.014(3) 0.021(3) -0.004(2) 0.006(2) -0.007(2)
C26 0.024(3) 0.022(3) 0.029(3) 0.000(2) 0.009(3) -0.007(2)
C27 0.030(3) 0.032(4) 0.031(3) 0.003(3) 0.009(3) -0.011(3)
C28 0.035(4) 0.032(4) 0.031(3) -0.008(3) 0.018(3) -0.011(3)
C29 0.034(3) 0.021(3) 0.031(3) -0.011(3) 0.015(3) -0.005(3)
C30 0.028(3) 0.014(3) 0.026(3) -0.004(2) 0.009(2) -0.003(2)
Cl1 0.0309(8) 0.0108(6) 0.0223(7) -0.0028(5) 0.0129(6) -0.0030(5)
O3 0.031(2) 0.029(2) 0.038(3) -0.005(2) 0.015(2) -0.006(2)
O4 0.054(3) 0.008(2) 0.040(3) 0.0022(18) 0.014(2) 0.0065(19)
O5 0.039(3) 0.021(2) 0.027(2) -0.0082(18) 0.0172(19) -0.0027(18)
O6 0.037(2) 0.021(2) 0.024(2) 0.0016(17) 0.0147(19) -0.0076(18)

loop_
_atom_type_symbol
_atom_type_description
_atom_type_scat_dispersion_real
_atom_type_scat_dispersion_imag
_atom_type_scat_source
C C 0.0033 0.0016 'International Tables Vol C Tables 4.2.6.8 and 6.1.1.4'
H H 0.0000 0.0000 'International Tables Vol C Tables 4.2.6.8 and 6.1.1.4'
Cl Cl 0.1484 0.1585 'International Tables Vol C Tables 4.2.6.8 and 6.1.1.4'
N N 0.0061 0.0033 'International Tables Vol C Tables 4.2.6.8 and 6.1.1.4'
Ni Ni 0.3393 1.1124 'International Tables Vol C Tables 4.2.6.8 and 6.1.1.4'
O O 0.0106 0.0060 'International Tables Vol C Tables 4.2.6.8 and 6.1.1.4'

loop_
_geom_angle_atom_site_label_1
_geom_angle_atom_site_label_2
_geom_angle_atom_site_label_3
_geom_angle
_geom_angle_site_symmetry_1
_geom_angle_site_symmetry_3
_geom_angle_publ_flag
O1 Ni1 O2 89.96(16) . . ?
O1 Ni1 O7 83.14(17) . . ?
O1 Ni1 N1 173.43(18) . . ?
O1 Ni1 N2 96.52(18) . . ?
O1 Ni1 N3 106.90(18) . . ?
O2 Ni1 O7 171.59(16) . . ?
O2 Ni1 N2 94.55(18) . . ?
O2 Ni1 N3 88.39(18) . . ?
O7 Ni1 N2 91.01(17) . . ?
O7 Ni1 N3 89.02(18) . . ?
N1 Ni1 O2 94.95(17) . . ?
N1 Ni1 O7 92.31(18) . . ?
N1 Ni1 N2 78.76(18) . . ?
N1 Ni1 N3 77.67(18) . . ?
N2 Ni1 N3 156.41(18) . . ?
C16 O1 Ni1 127.3(4) . . ?
C24 O2 Ni1 124.3(4) . . ?
Ni1 O7 H7A 111(6) . . ?
Ni1 O7 H7B 114(10) . . ?
H7A O7 H7B 116(10) . . ?
C1 N1 Ni1 120.1(4) . . ?
C1 N1 C5 121.6(5) . . ?
C5 N1 Ni1 118.2(4) . . ?
C6 N2 Ni1 113.3(4) . . ?
C10 N2 Ni1 127.3(4) . . ?
C10 N2 C6 119.3(5) . . ?
C11 N3 Ni1 114.0(4) . . ?
C15 N3 Ni1 128.3(4) . . ?
C15 N3 C11 117.7(5) . . ?
N1 C1 C2 121.5(5) . . ?
N1 C1 C11 113.7(5) . . ?
C2 C1 C11 124.8(5) . . ?
C1 C2 H2 121.3 . . ?
C1 C2 C3 117.4(5) . . ?
C3 C2 H2 121.3 . . ?
C2 C3 H3 119.8 . . ?
C4 C3 C2 120.4(5) . . ?
C4 C3 H3 119.8 . . ?
C3 C4 H4 120.6 . . ?
C3 C4 C5 118.9(5) . . ?
C5 C4 H4 120.6 . . ?
N1 C5 C4 120.1(5) . . ?
N1 C5 C6 114.2(5) . . ?
C4 C5 C6 125.7(5) . . ?
N2 C6 C5 115.4(5) . . ?
N2 C6 C7 120.8(5) . . ?
C7 C6 C5 123.8(5) . . ?
C6 C7 H7 120.4 . . ?
C8 C7 C6 119.1(5) . . ?
C8 C7 H7 120.4 . . ?
C7 C8 H8 120.0 . . ?
C7 C8 C9 120.0(6) . . ?
C9 C8 H8 120.0 . . ?
C8 C9 H9 121.2 . . ?
C10 C9 C8 117.5(6) . . ?
C10 C9 H9 121.2 . . ?
N2 C10 C9 123.1(6) . . ?
N2 C10 H10 118.4 . . ?
C9 C10 H10 118.4 . . ?
N3 C11 C1 114.5(5) . . ?
N3 C11 C12 123.4(5) . . ?
C12 C11 C1 122.1(5) . . ?
C11 C12 H12 121.0 . . ?
C11 C12 C13 118.1(6) . . ?
C13 C12 H12 121.0 . . ?
C12 C13 H13 120.9 . . ?
C14 C13 C12 118.2(6) . . ?
C14 C13 H13 120.9 . . ?
C13 C14 H14 119.8 . . ?
C13 C14 C15 120.4(6) . . ?
C15 C14 H14 119.8 . . ?
N3 C15 C14 122.2(6) . . ?
N3 C15 H15 118.9 . . ?
C14 C15 H15 118.9 . . ?
O1 C16 C17 114.3(5) . . ?
O1 C16 C23 125.2(5) . . ?
C23 C16 C17 120.5(5) . . ?
C18 C17 C16 122.3(5) . . ?
C22 C17 C16 119.4(5) . . ?
C22 C17 C18 118.2(5) . . ?
C17 C18 H18 119.7 . . ?
C19 C18 C17 120.6(6) . . ?
C19 C18 H18 119.7 . . ?
C18 C19 H19 119.9 . . ?
C20 C19 C18 120.3(5) . . ?
C20 C19 H19 119.9 . . ?
C19 C20 H20 120.0 . . ?
C19 C20 C21 120.1(5) . . ?
C21 C20 H20 120.0 . . ?
C20 C21 H21 120.0 . . ?
C20 C21 C22 119.9(6) . . ?
C22 C21 H21 120.0 . . ?
C17 C22 C21 120.9(5) . . ?
C17 C22 H22 119.6 . . ?
C21 C22 H22 119.6 . . ?
C16 C23 H23 117.6 . . ?
C16 C23 C24 124.8(5) . . ?
C24 C23 H23 117.6 . . ?
O2 C24 C23 125.6(5) . . ?
O2 C24 C25 114.5(5) . . ?
C23 C24 C25 119.9(5) . . ?
C26 C25 C24 118.3(5) . . ?
C30 C25 C24 124.5(5) . . ?
C30 C25 C26 117.2(5) . . ?
C25 C26 H26 119.4 . . ?
C27 C26 C25 121.1(6) . . ?
C27 C26 H26 119.4 . . ?
C26 C27 H27 119.8 . . ?
C26 C27 C28 120.5(6) . . ?
C28 C27 H27 119.8 . . ?
C27 C28 H28 120.3 . . ?
C27 C28 C29 119.5(6) . . ?
C29 C28 H28 120.3 . . ?
C28 C29 H29 119.9 . . ?
C30 C29 C28 120.1(6) . . ?
C30 C29 H29 119.9 . . ?
C25 C30 H30 119.2 . . ?
C29 C30 C25 121.6(6) . . ?
C29 C30 H30 119.2 . . ?
O3 Cl1 O4 108.8(3) . . ?
O3 Cl1 O5 110.2(3) . . ?
O3 Cl1 O6 109.8(3) . . ?
O4 Cl1 O6 108.6(3) . . ?
O5 Cl1 O4 109.8(3) . . ?
O5 Cl1 O6 109.6(3) . . ?

loop_
_geom_bond_atom_site_label_1
_geom_bond_atom_site_label_2
_geom_bond_distance
_geom_bond_site_symmetry_2
_geom_bond_publ_flag
Ni1 O1 1.982(4) . ?
Ni1 O2 2.018(4) . ?
Ni1 O7 2.094(4) . ?
Ni1 N1 1.997(5) . ?
Ni1 N2 2.107(5) . ?
Ni1 N3 2.135(5) . ?
O1 C16 1.264(7) . ?
O2 C24 1.268(7) . ?
O7 H7A 0.77(6) . ?
O7 H7B 0.77(6) . ?
N1 C1 1.328(7) . ?
N1 C5 1.345(7) . ?
N2 C6 1.359(7) . ?
N2 C10 1.325(8) . ?
N3 C11 1.351(7) . ?
N3 C15 1.344(7) . ?
C1 C2 1.389(8) . ?
C1 C11 1.499(7) . ?
C2 H2 0.9500 . ?
C2 C3 1.401(8) . ?
C3 H3 0.9500 . ?
C3 C4 1.376(8) . ?
C4 H4 0.9500 . ?
C4 C5 1.393(8) . ?
C5 C6 1.471(8) . ?
C6 C7 1.395(8) . ?
C7 H7 0.9500 . ?
C7 C8 1.377(9) . ?
C8 H8 0.9500 . ?
C8 C9 1.391(9) . ?
C9 H9 0.9500 . ?
C9 C10 1.391(9) . ?
C10 H10 0.9500 . ?
C11 C12 1.378(8) . ?
C12 H12 0.9500 . ?
C12 C13 1.409(8) . ?
C13 H13 0.9500 . ?
C13 C14 1.370(10) . ?
C14 H14 0.9500 . ?
C14 C15 1.378(9) . ?
C15 H15 0.9500 . ?
C16 C17 1.514(8) . ?
C16 C23 1.391(8) . ?
C17 C18 1.398(8) . ?
C17 C22 1.388(8) . ?
C18 H18 0.9500 . ?
C18 C19 1.386(8) . ?
C19 H19 0.9500 . ?
C19 C20 1.373(9) . ?
C20 H20 0.9500 . ?
C20 C21 1.379(9) . ?
C21 H21 0.9500 . ?
C21 C22 1.391(9) . ?
C22 H22 0.9500 . ?
C23 H23 0.9500 . ?
C23 C24 1.401(8) . ?
C24 C25 1.504(8) . ?
C25 C26 1.408(8) . ?
C25 C30 1.404(8) . ?
C26 H26 0.9500 . ?
C26 C27 1.380(9) . ?
C27 H27 0.9500 . ?
C27 C28 1.387(10) . ?
C28 H28 0.9500 . ?
C28 C29 1.390(9) . ?
C29 H29 0.9500 . ?
C29 C30 1.376(8) . ?
C30 H30 0.9500 . ?
Cl1 O3 1.427(5) . ?
Cl1 O4 1.447(4) . ?
Cl1 O5 1.440(4) . ?
Cl1 O6 1.453(4) . ?
